data_7108667
loop_
_publ_author_name
'Mei-Jin Lin'
'Angel J. Jimenez'
'Christian Burschka'
'Frank Wurthner'

_publ_section_title
;
 Bay-substituted perylene bisimide dye with an undistorted planar scaffold
 and outstanding solid state fluorescence properties
;
_journal_name_full Chem.Commun.
_journal_page_first 12050
_journal_paper_doi 10.1039/c2cc36719j
_journal_volume 48
_journal_year 2012
_chemical_formula_moiety 'C72 H54 N2 O6'
_chemical_formula_sum 'C72 H54 N2 O6'
_chemical_formula_weight 1043.17
_chemical_name_systematic
;
?
;
_space_group_IT_number 14
_symmetry_cell_setting monoclinic
_symmetry_space_group_name_Hall '-P 2ybc'
_symmetry_space_group_name_H-M 'P 1 21/c 1'
_atom_sites_solution_hydrogens geom
_atom_sites_solution_primary direct
_atom_sites_solution_secondary difmap
_audit_creation_method SHELXL-97
_cell_angle_alpha 90.00
_cell_angle_beta 104.209(5)
_cell_angle_gamma 90.00
_cell_formula_units_Z 2
_cell_length_a 12.3452(15)
_cell_length_b 17.876(2)
_cell_length_c 12.6550(15)
_cell_measurement_reflns_used 8044
_cell_measurement_temperature 100(2)
_cell_measurement_theta_max 26.81
_cell_measurement_theta_min 2.82
_cell_volume 2707.3(6)
_computing_cell_refinement Bruker-SAINT
_computing_data_collection Bruker-SAINT
_computing_data_reduction Bruker-SAINT
_computing_molecular_graphics Ortep/Povray
_computing_publication_material Bruker-SHELXTL
_computing_structure_refinement 'SHELXL-97 (Sheldrick, 2008)'
_computing_structure_solution 'SHELXS-97 (Sheldrick, 2008)'
_diffrn_ambient_temperature 100(2)
_diffrn_measured_fraction_theta_full 0.995
_diffrn_measured_fraction_theta_max 0.995
_diffrn_measurement_device_type Bruker-Kappa_Apex2_CCD
_diffrn_measurement_method 'omega and phi scans'
_diffrn_radiation_monochromator MONTEL_multi_layer_optics
_diffrn_radiation_source rotating_anode
_diffrn_radiation_type MoK\a
_diffrn_radiation_wavelength 0.71073
_diffrn_reflns_av_R_equivalents 0.0371
_diffrn_reflns_av_sigmaI/netI 0.0218
_diffrn_reflns_limit_h_max 14
_diffrn_reflns_limit_h_min -15
_diffrn_reflns_limit_k_max 22
_diffrn_reflns_limit_k_min -22
_diffrn_reflns_limit_l_max 16
_diffrn_reflns_limit_l_min -13
_diffrn_reflns_number 44420
_diffrn_reflns_theta_full 26.82
_diffrn_reflns_theta_max 26.82
_diffrn_reflns_theta_min 1.70
_exptl_absorpt_coefficient_mu 0.081
_exptl_absorpt_correction_T_max 0.9932
_exptl_absorpt_correction_T_min 0.9756
_exptl_absorpt_correction_type multi-scan
_exptl_absorpt_process_details Bruker-SADABS
_exptl_crystal_colour red
_exptl_crystal_density_diffrn 1.280
_exptl_crystal_density_method 'not measured'
_exptl_crystal_description plate
_exptl_crystal_F_000 1096
_exptl_crystal_size_max 0.31
_exptl_crystal_size_mid 0.29
_exptl_crystal_size_min 0.08
_refine_diff_density_max 0.391
_refine_diff_density_min -0.378
_refine_diff_density_rms 0.041
_refine_ls_extinction_method none
_refine_ls_goodness_of_fit_ref 1.018
_refine_ls_hydrogen_treatment constr
_refine_ls_matrix_type full
_refine_ls_number_parameters 428
_refine_ls_number_reflns 5769
_refine_ls_number_restraints 54
_refine_ls_restrained_S_all 1.016
_refine_ls_R_factor_all 0.0637
_refine_ls_R_factor_gt 0.0485
_refine_ls_shift/su_max 0.001
_refine_ls_shift/su_mean 0.000
_refine_ls_structure_factor_coef Fsqd
_refine_ls_weighting_details 'calc w=1/[\s^2^(Fo^2^)+(0.0489P)^2^+1.7424P] where P=(Fo^2^+2Fc^2^)/3'
_refine_ls_weighting_scheme calc
_refine_ls_wR_factor_gt 0.1164
_refine_ls_wR_factor_ref 0.1270
_reflns_number_gt 4560
_reflns_number_total 5769
_reflns_threshold_expression >2sigma(I)
_cod_data_source_file c2cc36719j.txt
_cod_data_source_block kr677f
_cod_original_cell_volume 2707.4(6)
_cod_original_sg_symbol_H-M P21/c
_cod_database_code 7108667

loop_
_symmetry_equiv_pos_as_xyz
'x, y, z'
'-x, y+1/2, -z+1/2'
'-x, -y, -z'
'x, -y-1/2, z-1/2'

loop_
_atom_site_label
_atom_site_type_symbol
_atom_site_fract_x
_atom_site_fract_y
_atom_site_fract_z
_atom_site_U_iso_or_equiv
_atom_site_adp_type
_atom_site_occupancy
_atom_site_symmetry_multiplicity
_atom_site_calc_flag
_atom_site_refinement_flags
_atom_site_disorder_assembly
_atom_site_disorder_group
O1 O 0.36636(10) 0.36488(8) 0.39199(9) 0.0409(3) Uani 1 1 d . . .
O3 O 0.73841(10) 0.41237(8) 0.46407(9) 0.0431(3) Uani 1 1 d . . .
N42 N 0.55130(11) 0.39188(7) 0.43383(10) 0.0259(3) Uani 1 1 d . . .
C1 C 0.90712(17) 0.39013(12) -0.01828(16) 0.0465(5) Uani 1 1 d . B .
H1 H 0.9152 0.4410 -0.0365 0.056 Uiso 1 1 calc R . .
C2 C 0.87324(19) 0.33760(14) -0.10071(18) 0.0571(6) Uani 1 1 d . . .
H2 H 0.8596 0.3526 -0.1748 0.068 Uiso 1 1 calc R . .
C3 C 0.85925(19) 0.26352(14) -0.0753(2) 0.0601(6) Uani 1 1 d . . .
H3 H 0.8347 0.2278 -0.1317 0.072 Uiso 1 1 calc R . .
C4 C 0.88118(18) 0.24199(13) 0.0322(2) 0.0572(6) Uani 1 1 d . . .
H4 H 0.8719 0.1911 0.0499 0.069 Uiso 1 1 calc R . .
C5 C 0.91662(16) 0.29375(12) 0.11520(18) 0.0478(5) Uani 1 1 d . B .
H5 H 0.9323 0.2780 0.1891 0.057 Uiso 1 1 calc R . .
C6 C 0.92931(14) 0.36875(11) 0.09072(15) 0.0378(4) Uani 1 1 d . . .
C21 C 0.71562(12) 0.48434(9) 0.14808(12) 0.0250(3) Uani 1 1 d . A .
C22 C 0.61148(12) 0.49329(8) 0.07302(11) 0.0218(3) Uani 1 1 d . . .
C23 C 0.51381(12) 0.47337(8) 0.10850(11) 0.0213(3) Uani 1 1 d . . .
C24 C 0.40351(12) 0.47874(8) 0.03860(11) 0.0239(3) Uani 1 1 d . . .
C25 C 0.31416(14) 0.45650(11) 0.08012(13) 0.0362(4) Uani 1 1 d . . .
H25 H 0.2406 0.4602 0.0348 0.043 Uiso 1 1 calc R . .
C26 C 0.32860(14) 0.42906(11) 0.18551(13) 0.0370(4) Uani 1 1 d . A .
H26 H 0.2653 0.4137 0.2101 0.044 Uiso 1 1 calc R . .
C28 C 0.43230(13) 0.42388(9) 0.25382(12) 0.0263(3) Uani 1 1 d . . .
C29 C 0.52541(12) 0.44652(8) 0.21687(11) 0.0217(3) Uani 1 1 d . A .
C30 C 0.63139(13) 0.44113(8) 0.28826(11) 0.0238(3) Uani 1 1 d . . .
C31 C 0.72461(13) 0.45898(9) 0.25424(12) 0.0267(3) Uani 1 1 d . A .
H31 H 0.7962 0.4542 0.3031 0.032 Uiso 1 1 calc R . .
C32 C 0.64650(13) 0.41463(9) 0.40173(12) 0.0274(3) Uani 1 1 d . A .
C43 C 0.44545(14) 0.39154(9) 0.36402(12) 0.0283(3) Uani 1 1 d . A .
C33 C 0.57445(19) 0.35886(11) 0.54564(16) 0.0240(4) Uiso 0.840(4) 1 d P A 1
H33 H 0.6518 0.3748 0.5840 0.029 Uiso 0.840(4) 1 calc PR A 1
C34 C 0.49728(19) 0.38784(12) 0.61349(15) 0.0348(5) Uani 0.840(4) 1 d P A 1
H34A H 0.4197 0.3711 0.5815 0.042 Uiso 0.840(4) 1 calc PR A 1
H34B H 0.4982 0.4432 0.6147 0.042 Uiso 0.840(4) 1 calc PR A 1
C35 C 0.5386(3) 0.35697(14) 0.73015(16) 0.0398(6) Uani 0.840(4) 1 d P A 1
H35A H 0.6133 0.3780 0.7639 0.048 Uiso 0.840(4) 1 calc PR A 1
H35B H 0.4868 0.3729 0.7745 0.048 Uiso 0.840(4) 1 calc PR A 1
C36 C 0.5456(2) 0.27198(13) 0.73008(16) 0.0406(6) Uani 0.840(4) 1 d P A 1
H36A H 0.5777 0.2543 0.8054 0.049 Uiso 0.840(4) 1 calc PR A 1
H36B H 0.4693 0.2510 0.7055 0.049 Uiso 0.840(4) 1 calc PR A 1
C37 C 0.6163(3) 0.24351(14) 0.6567(2) 0.0382(6) Uani 0.840(4) 1 d P A 1
H37A H 0.6136 0.1882 0.6550 0.046 Uiso 0.840(4) 1 calc PR A 1
H37B H 0.6949 0.2587 0.6870 0.046 Uiso 0.840(4) 1 calc PR A 1
C38 C 0.57610(14) 0.27381(10) 0.53980(14) 0.0332(4) Uiso 0.840(4) 1 d P A 1
H38A H 0.6272 0.2573 0.4951 0.040 Uiso 0.840(4) 1 calc PR A 1
H38B H 0.5003 0.2547 0.5058 0.040 Uiso 0.840(4) 1 calc PR A 1
C33B C 0.5363(11) 0.3540(6) 0.5387(8) 0.0240(4) Uiso 0.160(4) 1 d P A 2
H33B H 0.4557 0.3551 0.5404 0.029 Uiso 0.160(4) 1 calc PR A 2
C34B C 0.6032(10) 0.3940(7) 0.6326(9) 0.039(3) Uani 0.160(4) 1 d PU A 2
H34C H 0.5734 0.4453 0.6343 0.047 Uiso 0.160(4) 1 calc PR A 2
H34D H 0.6812 0.3980 0.6257 0.047 Uiso 0.160(4) 1 calc PR A 2
C35B C 0.6018(15) 0.3537(9) 0.7387(12) 0.051(4) Uani 0.160(4) 1 d PU A 2
H35C H 0.5260 0.3569 0.7516 0.061 Uiso 0.160(4) 1 calc PR A 2
H35D H 0.6545 0.3786 0.8003 0.061 Uiso 0.160(4) 1 calc PR A 2
C36B C 0.6349(12) 0.2710(8) 0.7338(11) 0.048(3) Uani 0.160(4) 1 d PU A 2
H36C H 0.7147 0.2682 0.7326 0.058 Uiso 0.160(4) 1 calc PR A 2
H36D H 0.6263 0.2453 0.8005 0.058 Uiso 0.160(4) 1 calc PR A 2
C37B C 0.5672(17) 0.2313(11) 0.6371(15) 0.059(5) Uani 0.160(4) 1 d PU A 2
H37C H 0.5955 0.1798 0.6338 0.071 Uiso 0.160(4) 1 calc PR A 2
H37D H 0.4882 0.2285 0.6411 0.071 Uiso 0.160(4) 1 calc PR A 2
C38B C 0.57610(14) 0.27381(10) 0.53980(14) 0.0332(4) Uiso 0.160(4) 1 d P A 2
H38C H 0.5317 0.2480 0.4741 0.040 Uiso 0.160(4) 1 calc PR A 2
H38D H 0.6551 0.2738 0.5355 0.040 Uiso 0.160(4) 1 calc PR A 2
O2 O 0.81136(9) 0.50142(7) 0.11651(9) 0.0316(3) Uani 1 1 d D . .
C7 C 0.9713(7) 0.4228(5) 0.1760(7) 0.0311(10) Uani 0.77(3) 1 d PD B 1
C8 C 1.0706(5) 0.4068(4) 0.2532(7) 0.0320(10) Uani 0.77(3) 1 d PD B 1
H8 H 1.1081 0.3609 0.2494 0.038 Uiso 0.77(3) 1 calc PR B 1
C9 C 1.1148(5) 0.4576(5) 0.3352(7) 0.0338(11) Uani 0.77(3) 1 d PD B 1
H9 H 1.1843 0.4476 0.3852 0.041 Uiso 0.77(3) 1 calc PR B 1
C10 C 1.0575(6) 0.5226(5) 0.3441(7) 0.0339(10) Uani 0.77(3) 1 d PD B 1
H10 H 1.0888 0.5569 0.4007 0.041 Uiso 0.77(3) 1 calc PR B 1
C11 C 0.9550(9) 0.5395(6) 0.2724(10) 0.0317(8) Uani 0.77(3) 1 d PD B 1
C12 C 0.8916(9) 0.6081(5) 0.2851(7) 0.0353(11) Uani 0.77(3) 1 d PD B 1
C13 C 0.8437(9) 0.6548(5) 0.1979(7) 0.0405(9) Uani 0.77(3) 1 d PD B 1
H13 H 0.8533 0.6438 0.1273 0.049 Uiso 0.77(3) 1 calc PR B 1
C14 C 0.7822(5) 0.7172(3) 0.2131(10) 0.0524(15) Uani 0.77(3) 1 d PD B 1
H14 H 0.7509 0.7492 0.1535 0.063 Uiso 0.77(3) 1 calc PR B 1
C15 C 0.7671(7) 0.7323(4) 0.3164(11) 0.0668(18) Uani 0.77(3) 1 d PD B 1
H15 H 0.7254 0.7749 0.3277 0.080 Uiso 0.77(3) 1 calc PR B 1
C16 C 0.8125(10) 0.6855(5) 0.4019(9) 0.0663(14) Uani 0.77(3) 1 d PD B 1
H16 H 0.8023 0.6962 0.4723 0.080 Uiso 0.77(3) 1 calc PR B 1
C17 C 0.8725(15) 0.6236(8) 0.3869(8) 0.0500(12) Uani 0.77(3) 1 d PD B 1
H17 H 0.9012 0.5909 0.4464 0.060 Uiso 0.77(3) 1 calc PR B 1
C18 C 0.9157(9) 0.4886(8) 0.1887(10) 0.0298(14) Uani 0.77(3) 1 d PD B 1
C7B C 0.971(2) 0.4250(18) 0.194(2) 0.0311(10) Uani 0.23(3) 1 d PD B 2
C8B C 1.072(2) 0.4181(14) 0.2751(19) 0.0320(10) Uani 0.23(3) 1 d PD B 2
H8B H 1.1176 0.3755 0.2736 0.038 Uiso 0.23(3) 1 calc PR B 2
C9B C 1.1071(18) 0.4697(14) 0.3551(17) 0.0338(11) Uani 0.23(3) 1 d PD B 2
H9B H 1.1717 0.4598 0.4119 0.041 Uiso 0.23(3) 1 calc PR B 2
C10B C 1.051(2) 0.5353(16) 0.355(2) 0.0339(10) Uani 0.23(3) 1 d PD B 2
H10B H 1.0784 0.5720 0.4096 0.041 Uiso 0.23(3) 1 calc PR B 2
C11B C 0.952(3) 0.548(2) 0.273(4) 0.0317(8) Uani 0.23(3) 1 d PD B 2
C12B C 0.881(3) 0.6092(18) 0.296(3) 0.0353(11) Uani 0.23(3) 1 d PD B 2
C13B C 0.836(3) 0.6622(17) 0.215(2) 0.0405(9) Uani 0.23(3) 1 d PD B 2
H13B H 0.8456 0.6583 0.1432 0.049 Uiso 0.23(3) 1 calc PR B 2
C14B C 0.777(2) 0.7202(13) 0.246(2) 0.0524(15) Uani 0.23(3) 1 d PD B 2
H14B H 0.7389 0.7545 0.1925 0.063 Uiso 0.23(3) 1 calc PR B 2
C15B C 0.770(3) 0.7305(17) 0.352(3) 0.0668(18) Uani 0.23(3) 1 d PD B 2
H15B H 0.7296 0.7718 0.3694 0.080 Uiso 0.23(3) 1 calc PR B 2
C16B C 0.821(4) 0.682(2) 0.431(2) 0.0663(14) Uani 0.23(3) 1 d PD B 2
H16B H 0.8161 0.6888 0.5042 0.080 Uiso 0.23(3) 1 calc PR B 2
C17B C 0.881(6) 0.623(3) 0.404(3) 0.0500(12) Uani 0.23(3) 1 d PD B 2
H17B H 0.9227 0.5916 0.4598 0.060 Uiso 0.23(3) 1 calc PR B 2
C18B C 0.910(3) 0.491(3) 0.198(4) 0.0298(14) Uani 0.23(3) 1 d PD B 2

loop_
_atom_site_aniso_label
_atom_site_aniso_U_11
_atom_site_aniso_U_22
_atom_site_aniso_U_33
_atom_site_aniso_U_23
_atom_site_aniso_U_13
_atom_site_aniso_U_12
O1 0.0399(7) 0.0576(8) 0.0255(6) 0.0092(5) 0.0086(5) -0.0138(6)
O3 0.0346(7) 0.0675(9) 0.0239(6) 0.0150(6) 0.0009(5) 0.0011(6)
N42 0.0363(7) 0.0236(7) 0.0175(6) 0.0034(5) 0.0058(5) -0.0005(5)
C1 0.0494(11) 0.0527(12) 0.0414(10) 0.0007(9) 0.0187(9) -0.0037(9)
C2 0.0625(14) 0.0671(15) 0.0450(12) -0.0078(10) 0.0197(10) -0.0052(11)
C3 0.0559(13) 0.0625(15) 0.0630(15) -0.0189(12) 0.0167(11) -0.0061(11)
C4 0.0469(12) 0.0435(12) 0.0785(16) -0.0041(11) 0.0103(11) -0.0040(9)
C5 0.0368(10) 0.0495(12) 0.0562(12) 0.0070(10) 0.0099(9) -0.0016(9)
C6 0.0264(8) 0.0454(11) 0.0435(10) 0.0025(8) 0.0124(7) 0.0001(7)
C21 0.0246(7) 0.0278(8) 0.0222(7) 0.0019(6) 0.0051(6) -0.0011(6)
C22 0.0254(7) 0.0213(7) 0.0183(7) 0.0013(5) 0.0048(5) 0.0002(6)
C23 0.0268(7) 0.0195(7) 0.0171(6) 0.0003(5) 0.0047(5) 0.0001(6)
C24 0.0253(7) 0.0268(8) 0.0191(7) 0.0015(6) 0.0043(6) -0.0012(6)
C25 0.0262(8) 0.0564(11) 0.0245(8) 0.0091(7) 0.0032(6) -0.0047(8)
C26 0.0300(8) 0.0562(12) 0.0260(8) 0.0095(8) 0.0095(7) -0.0059(8)
C28 0.0304(8) 0.0291(8) 0.0191(7) 0.0027(6) 0.0058(6) -0.0024(6)
C29 0.0284(7) 0.0183(7) 0.0181(7) 0.0006(5) 0.0052(6) -0.0003(6)
C30 0.0306(8) 0.0218(7) 0.0180(7) 0.0009(6) 0.0045(6) 0.0008(6)
C31 0.0245(7) 0.0317(8) 0.0212(7) 0.0028(6) 0.0005(6) 0.0011(6)
C32 0.0326(8) 0.0281(8) 0.0202(7) 0.0030(6) 0.0039(6) 0.0024(6)
C43 0.0353(9) 0.0280(8) 0.0225(7) 0.0016(6) 0.0089(6) -0.0049(7)
C34 0.0549(14) 0.0296(11) 0.0219(9) 0.0002(8) 0.0129(9) 0.0054(9)
C35 0.0591(17) 0.0443(13) 0.0181(10) 0.0002(9) 0.0133(10) -0.0020(12)
C36 0.0531(14) 0.0442(13) 0.0243(10) 0.0149(9) 0.0093(9) -0.0034(10)
C37 0.0512(16) 0.0317(12) 0.0313(12) 0.0131(10) 0.0092(11) 0.0044(12)
C34B 0.045(4) 0.037(4) 0.037(4) -0.001(3) 0.012(3) -0.002(3)
C35B 0.052(5) 0.053(5) 0.049(5) 0.002(3) 0.014(3) -0.001(3)
C36B 0.051(4) 0.049(4) 0.045(4) 0.005(3) 0.013(3) 0.001(3)
C37B 0.060(6) 0.057(6) 0.059(6) 0.005(3) 0.013(3) -0.002(3)
O2 0.0215(5) 0.0489(7) 0.0229(5) 0.0089(5) 0.0028(4) -0.0001(5)
C7 0.0257(8) 0.0445(12) 0.025(3) 0.0075(17) 0.0098(16) -0.0017(8)
C8 0.0259(8) 0.040(2) 0.031(3) 0.0036(16) 0.0083(16) 0.0012(13)
C9 0.0237(12) 0.049(3) 0.028(2) 0.0058(18) 0.0052(14) 0.0043(13)
C10 0.0307(13) 0.042(3) 0.027(2) 0.0002(16) 0.0032(13) -0.0033(16)
C11 0.0278(10) 0.040(3) 0.0267(8) 0.0089(16) 0.0048(7) -0.0016(13)
C12 0.027(2) 0.0428(11) 0.037(2) 0.0026(13) 0.0102(14) -0.0054(11)
C13 0.0318(18) 0.041(2) 0.048(3) 0.0027(18) 0.0079(17) -0.0015(12)
C14 0.0407(14) 0.0425(14) 0.076(4) 0.009(2) 0.018(2) 0.0033(10)
C15 0.0593(17) 0.0512(16) 0.103(6) -0.007(3) 0.046(4) 0.0053(12)
C16 0.078(3) 0.063(2) 0.071(4) -0.007(3) 0.044(4) -0.0008(17)
C17 0.055(3) 0.0554(13) 0.044(3) -0.003(3) 0.020(3) -0.0028(15)
C18 0.0217(14) 0.0458(14) 0.022(3) 0.0090(12) 0.0048(18) -0.0010(8)
C7B 0.0257(8) 0.0445(12) 0.025(3) 0.0075(17) 0.0098(16) -0.0017(8)
C8B 0.0259(8) 0.040(2) 0.031(3) 0.0036(16) 0.0083(16) 0.0012(13)
C9B 0.0237(12) 0.049(3) 0.028(2) 0.0058(18) 0.0052(14) 0.0043(13)
C10B 0.0307(13) 0.042(3) 0.027(2) 0.0002(16) 0.0032(13) -0.0033(16)
C11B 0.0278(10) 0.040(3) 0.0267(8) 0.0089(16) 0.0048(7) -0.0016(13)
C12B 0.027(2) 0.0428(11) 0.037(2) 0.0026(13) 0.0102(14) -0.0054(11)
C13B 0.0318(18) 0.041(2) 0.048(3) 0.0027(18) 0.0079(17) -0.0015(12)
C14B 0.0407(14) 0.0425(14) 0.076(4) 0.009(2) 0.018(2) 0.0033(10)
C15B 0.0593(17) 0.0512(16) 0.103(6) -0.007(3) 0.046(4) 0.0053(12)
C16B 0.078(3) 0.063(2) 0.071(4) -0.007(3) 0.044(4) -0.0008(17)
C17B 0.055(3) 0.0554(13) 0.044(3) -0.003(3) 0.020(3) -0.0028(15)
C18B 0.0217(14) 0.0458(14) 0.022(3) 0.0090(12) 0.0048(18) -0.0010(8)

loop_
_atom_type_symbol
_atom_type_description
_atom_type_scat_dispersion_real
_atom_type_scat_dispersion_imag
_atom_type_scat_source
C C 0.0033 0.0016 'International Tables Vol C Tables 4.2.6.8 and 6.1.1.4'
H H 0.0000 0.0000 'International Tables Vol C Tables 4.2.6.8 and 6.1.1.4'
N N 0.0061 0.0033 'International Tables Vol C Tables 4.2.6.8 and 6.1.1.4'
O O 0.0106 0.0060 'International Tables Vol C Tables 4.2.6.8 and 6.1.1.4'

loop_
_geom_angle_atom_site_label_1
_geom_angle_atom_site_label_2
_geom_angle_atom_site_label_3
_geom_angle
_geom_angle_site_symmetry_3
C43 N42 C32 123.06(12) .
C43 N42 C33 122.20(14) .
C32 N42 C33 114.32(14) .
C43 N42 C33B 104.7(5) .
C32 N42 C33B 131.8(5) .
C33 N42 C33B 17.6(5) .
C2 C1 C6 120.5(2) .
C3 C2 C1 120.3(2) .
C4 C3 C2 119.5(2) .
C3 C4 C5 120.7(2) .
C4 C5 C6 120.4(2) .
C1 C6 C5 118.61(19) .
C1 C6 C7 120.2(4) .
C5 C6 C7 121.1(4) .
C1 C6 C7B 124.9(13) .
C5 C6 C7B 116.5(13) .
C7 C6 C7B 5.3(18) .
O2 C21 C31 118.80(13) .
O2 C21 C22 119.19(13) .
C31 C21 C22 122.00(14) .
C21 C22 C23 117.40(13) .
C21 C22 C24 124.55(13) 3_665
C23 C22 C24 118.05(13) 3_665
C29 C23 C22 119.47(13) .
C29 C23 C24 118.15(13) .
C22 C23 C24 122.38(13) .
C25 C24 C23 117.97(13) .
C25 C24 C22 122.47(14) 3_665
C23 C24 C22 119.56(13) 3_665
C26 C25 C24 122.42(15) .
C28 C26 C25 120.82(15) .
C26 C28 C29 119.26(14) .
C26 C28 C43 119.56(14) .
C29 C28 C43 121.13(14) .
C30 C29 C28 118.55(13) .
C30 C29 C23 120.08(13) .
C28 C29 C23 121.36(13) .
C31 C30 C29 120.57(13) .
C31 C30 C32 117.83(13) .
C29 C30 C32 121.59(13) .
C30 C31 C21 120.43(14) .
O3 C32 N42 121.42(14) .
O3 C32 C30 121.11(14) .
N42 C32 C30 117.48(13) .
O1 C43 N42 121.03(14) .
O1 C43 C28 121.15(14) .
N42 C43 C28 117.82(13) .
N42 C33 C34 113.52(16) .
N42 C33 C38 110.50(15) .
C34 C33 C38 112.65(17) .
C33 C34 C35 108.23(18) .
C36 C35 C34 111.25(17) .
C37 C36 C35 112.21(19) .
C36 C37 C38 111.95(19) .
C33 C38 C37 108.05(16) .
C34B C33B N42 108.8(9) .
C33B C34B C35B 111.0(10) .
C34B C35B C36B 110.9(12) .
C37B C36B C35B 113.0(13) .
C21 O2 C18 119.5(9) .
C21 O2 C18B 114(3) .
C18 O2 C18B 6(3) .
C18 C7 C8 117.8(4) .
C18 C7 C6 123.7(5) .
C8 C7 C6 118.5(6) .
C9 C8 C7 120.4(4) .
C10 C9 C8 119.8(4) .
C9 C10 C11 122.0(4) .
C18 C11 C10 116.4(4) .
C18 C11 C12 121.9(6) .
C10 C11 C12 121.7(5) .
C17 C12 C13 118.6(4) .
C17 C12 C11 118.5(6) .
C13 C12 C11 122.8(5) .
C14 C13 C12 120.8(4) .
C13 C14 C15 119.3(4) .
C16 C15 C14 119.9(4) .
C17 C16 C15 120.8(4) .
C16 C17 C12 120.5(5) .
C7 C18 C11 123.5(4) .
C7 C18 O2 117.6(6) .
C11 C18 O2 118.8(6) .
C18B C7B C8B 115.4(15) .
C18B C7B C6 118.8(18) .
C8B C7B C6 125.3(18) .
C9B C8B C7B 123.0(16) .
C10B C9B C8B 121.1(16) .
C9B C10B C11B 118.8(16) .
C18B C11B C10B 119.6(15) .
C18B C11B C12B 122(2) .
C10B C11B C12B 115.0(18) .
C17B C12B C13B 120.2(17) .
C17B C12B C11B 118.0(19) .
C13B C12B C11B 120(2) .
C14B C13B C12B 115.9(16) .
C15B C14B C13B 122.8(18) .
C16B C15B C14B 120.6(18) .
C15B C16B C17B 118.8(18) .
C16B C17B C12B 120.8(19) .
C11B C18B O2 121(2) .
C11B C18B C7B 121.4(13) .
O2 C18B C7B 117.2(19) .

loop_
_geom_bond_atom_site_label_1
_geom_bond_atom_site_label_2
_geom_bond_distance
_geom_bond_site_symmetry_2
O1 C43 1.2147(19) .
O3 C32 1.2133(19) .
N42 C43 1.386(2) .
N42 C32 1.395(2) .
N42 C33 1.495(2) .
N42 C33B 1.541(11) .
C1 C2 1.389(3) .
C1 C6 1.392(3) .
C2 C3 1.384(3) .
C3 C4 1.376(3) .
C4 C5 1.387(3) .
C5 C6 1.393(3) .
C6 C7 1.447(8) .
C6 C7B 1.63(2) .
C21 O2 1.3717(18) .
C21 C31 1.396(2) .
C21 C22 1.408(2) .
C22 C23 1.431(2) .
C22 C24 1.4667(19) 3_665
C23 C29 1.4266(19) .
C23 C24 1.433(2) .
C24 C25 1.391(2) .
C24 C22 1.4667(19) 3_665
C25 C26 1.391(2) .
C26 C28 1.361(2) .
C28 C29 1.403(2) .
C28 C43 1.481(2) .
C29 C30 1.399(2) .
C30 C31 1.362(2) .
C30 C32 1.480(2) .
C33 C34 1.521(3) .
C33 C38 1.522(3) .
C34 C35 1.541(3) .
C35 C36 1.522(3) .
C36 C37 1.510(3) .
C37 C38 1.539(3) .
C33B C34B 1.457(16) .
C34B C35B 1.528(18) .
C35B C36B 1.54(2) .
C36B C37B 1.48(2) .
O2 C18 1.403(3) .
O2 C18B 1.405(5) .
C7 C18 1.390(5) .
C7 C8 1.397(5) .
C8 C9 1.386(4) .
C9 C10 1.379(4) .
C10 C11 1.398(5) .
C11 C18 1.391(5) .
C11 C12 1.484(5) .
C12 C17 1.393(5) .
C12 C13 1.394(5) .
C13 C14 1.389(5) .
C14 C15 1.391(5) .
C15 C16 1.374(6) .
C16 C17 1.370(5) .
C7B C18B 1.409(15) .
C7B C8B 1.411(15) .
C8B C9B 1.360(14) .
C9B C10B 1.359(15) .
C10B C11B 1.414(15) .
C11B C18B 1.398(15) .
C11B C12B 1.484(15) .
C12B C17B 1.386(15) .
C12B C13B 1.406(15) .
C13B C14B 1.382(15) .
C14B C15B 1.365(15) .
C15B C16B 1.360(16) .
C16B C17B 1.375(15) .

loop_
_geom_torsion_atom_site_label_1
_geom_torsion_atom_site_label_2
_geom_torsion_atom_site_label_3
_geom_torsion_atom_site_label_4
_geom_torsion
_geom_torsion_site_symmetry_1
_geom_torsion_site_symmetry_4
C6 C1 C2 C3 1.1(3) . .
C1 C2 C3 C4 -1.2(3) . .
C2 C3 C4 C5 0.3(3) . .
C3 C4 C5 C6 0.8(3) . .
C2 C1 C6 C5 -0.1(3) . .
C2 C1 C6 C7 176.1(4) . .
C2 C1 C6 C7B 179.1(13) . .
C4 C5 C6 C1 -0.8(3) . .
C4 C5 C6 C7 -177.0(4) . .
C4 C5 C6 C7B 179.9(12) . .
O2 C21 C22 C23 178.73(13) . .
C31 C21 C22 C23 -1.7(2) . .
O2 C21 C22 C24 -1.0(2) . 3_665
C31 C21 C22 C24 178.55(15) . 3_665
C21 C22 C23 C29 0.7(2) . .
C24 C22 C23 C29 -179.52(13) 3_665 .
C21 C22 C23 C24 -178.79(14) . .
C24 C22 C23 C24 1.0(2) 3_665 .
C29 C23 C24 C25 -0.8(2) . .
C22 C23 C24 C25 178.65(15) . .
C29 C23 C24 C22 179.49(13) . 3_665
C22 C23 C24 C22 -1.0(2) . 3_665
C23 C24 C25 C26 -0.5(3) . .
C22 C24 C25 C26 179.14(17) 3_665 .
C24 C25 C26 C28 1.0(3) . .
C25 C26 C28 C29 -0.1(3) . .
C25 C26 C28 C43 -177.50(17) . .
C26 C28 C29 C30 179.75(15) . .
C43 C28 C29 C30 -2.9(2) . .
C26 C28 C29 C23 -1.3(2) . .
C43 C28 C29 C23 176.05(14) . .
C22 C23 C29 C30 1.2(2) . .
C24 C23 C29 C30 -179.31(13) . .
C22 C23 C29 C28 -177.73(14) . .
C24 C23 C29 C28 1.8(2) . .
C28 C29 C30 C31 176.76(15) . .
C23 C29 C30 C31 -2.2(2) . .
C28 C29 C30 C32 -2.0(2) . .
C23 C29 C30 C32 179.06(14) . .
C29 C30 C31 C21 1.2(2) . .
C32 C30 C31 C21 -179.96(14) . .
O2 C21 C31 C30 -179.65(14) . .
C22 C21 C31 C30 0.7(2) . .
C43 N42 C32 O3 -178.00(16) . .
C33 N42 C32 O3 -5.3(2) . .
C33B N42 C32 O3 -6.9(6) . .
C43 N42 C32 C30 1.5(2) . .
C33 N42 C32 C30 174.25(14) . .
C33B N42 C32 C30 172.6(5) . .
C31 C30 C32 O3 3.6(2) . .
C29 C30 C32 O3 -177.66(15) . .
C31 C30 C32 N42 -175.97(14) . .
C29 C30 C32 N42 2.8(2) . .
C32 N42 C43 O1 173.10(16) . .
C33 N42 C43 O1 0.9(2) . .
C33B N42 C43 O1 0.0(4) . .
C32 N42 C43 C28 -6.2(2) . .
C33 N42 C43 C28 -178.33(14) . .
C33B N42 C43 C28 -179.3(4) . .
C26 C28 C43 O1 5.0(3) . .
C29 C28 C43 O1 -172.33(16) . .
C26 C28 C43 N42 -175.70(15) . .
C29 C28 C43 N42 6.9(2) . .
C43 N42 C33 C34 -52.3(2) . .
C32 N42 C33 C34 134.90(17) . .
C33B N42 C33 C34 -49.3(14) . .
C43 N42 C33 C38 75.4(2) . .
C32 N42 C33 C38 -97.44(18) . .
C33B N42 C33 C38 78.4(14) . .
N42 C33 C34 C35 -173.34(18) . .
C38 C33 C34 C35 60.1(2) . .
C33 C34 C35 C36 -55.9(3) . .
C34 C35 C36 C37 54.6(3) . .
C35 C36 C37 C38 -54.6(3) . .
N42 C33 C38 C37 172.19(16) . .
C34 C33 C38 C37 -59.7(2) . .
C36 C37 C38 C33 55.6(3) . .
C43 N42 C33B C34B -139.6(8) . .
C32 N42 C33B C34B 48.1(10) . .
C33 N42 C33B C34B 43.1(12) . .
N42 C33B C34B C35B -173.7(10) . .
C33B C34B C35B C36B 52.7(15) . .
C34B C35B C36B C37B -53.3(17) . .
C31 C21 O2 C18 4.0(5) . .
C22 C21 O2 C18 -176.4(5) . .
C31 C21 O2 C18B -0.3(15) . .
C22 C21 O2 C18B 179.3(15) . .
C1 C6 C7 C18 58.1(14) . .
C5 C6 C7 C18 -125.7(12) . .
C7B C6 C7 C18 -94(13) . .
C1 C6 C7 C8 -124.9(7) . .
C5 C6 C7 C8 51.2(9) . .
C7B C6 C7 C8 83(13) . .
C18 C7 C8 C9 -3.9(16) . .
C6 C7 C8 C9 178.9(6) . .
C7 C8 C9 C10 3.3(11) . .
C8 C9 C10 C11 0.0(15) . .
C9 C10 C11 C18 -2(2) . .
C9 C10 C11 C12 177.5(11) . .
C18 C11 C12 C17 129.6(18) . .
C10 C11 C12 C17 -50(2) . .
C18 C11 C12 C13 -46(2) . .
C10 C11 C12 C13 134.3(14) . .
C17 C12 C13 C14 3(2) . .
C11 C12 C13 C14 178.0(11) . .
C12 C13 C14 C15 -1.0(16) . .
C13 C14 C15 C16 -0.2(15) . .
C14 C15 C16 C17 -0.4(19) . .
C15 C16 C17 C12 2(3) . .
C13 C12 C17 C16 -3(3) . .
C11 C12 C17 C16 -178.8(14) . .
C8 C7 C18 C11 1(2) . .
C6 C7 C18 C11 178.3(15) . .
C8 C7 C18 O2 -174.8(12) . .
C6 C7 C18 O2 2(2) . .
C10 C11 C18 C7 2(3) . .
C12 C11 C18 C7 -178.2(16) . .
C10 C11 C18 O2 177.9(15) . .
C12 C11 C18 O2 -2(3) . .
C21 O2 C18 C7 97.6(14) . .
C18B O2 C18 C7 135(31) . .
C21 O2 C18 C11 -78.7(18) . .
C18B O2 C18 C11 -41(28) . .
C1 C6 C7B C18B 52(5) . .
C5 C6 C7B C18B -129(4) . .
C7 C6 C7B C18B 81(13) . .
C1 C6 C7B C8B -120(3) . .
C5 C6 C7B C8B 59(4) . .
C7 C6 C7B C8B -91(13) . .
C18B C7B C8B C9B 3(6) . .
C6 C7B C8B C9B 175(3) . .
C7B C8B C9B C10B -7(5) . .
C8B C9B C10B C11B 3(6) . .
C9B C10B C11B C18B 4(8) . .
C9B C10B C11B C12B 163(4) . .
C18B C11B C12B C17B 128(6) . .
C10B C11B C12B C17B -31(7) . .
C18B C11B C12B C13B -67(7) . .
C10B C11B C12B C13B 134(5) . .
C17B C12B C13B C14B -11(7) . .
C11B C12B C13B C14B -176(4) . .
C12B C13B C14B C15B 6(6) . .
C13B C14B C15B C16B -1(7) . .
C14B C15B C16B C17B 1(8) . .
C15B C16B C17B C12B -6(9) . .
C13B C12B C17B C16B 11(9) . .
C11B C12B C17B C16B 176(5) . .
C10B C11B C18B O2 179(5) . .
C12B C11B C18B O2 21(9) . .
C10B C11B C18B C7B -8(10) . .
C12B C11B C18B C7B -166(5) . .
C21 O2 C18B C11B -87(6) . .
C18 O2 C18B C11B 129(34) . .
C21 O2 C18B C7B 100(5) . .
C18 O2 C18B C7B -44(24) . .
C8B C7B C18B C11B 5(9) . .
C6 C7B C18B C11B -168(5) . .
C8B C7B C18B O2 178(4) . .
C6 C7B C18B O2 5(8) . .
